data_7024893
loop_
_publ_author_name
'Shlykov, Sergey A.'
'Giricheva, Nina I.'
'Titov, Anton V.'
'Szwak, Ma\/lgorzata'
'Lentz, Dieter'
'Girichev, Georgiy V.'

_publ_section_title
;
 The structures of tellurium(IV) halides in the gas phase and as solvated
 molecules.
;
_journal_issue 13
_journal_name_full 'Dalton transactions (Cambridge, England : 2003)'
_journal_page_first 3245
_journal_page_last 3255
_journal_paper_doi 10.1039/b922474b
_journal_volume 39
_journal_year 2010
_chemical_formula_sum 'C8 H20 F4 O4 Te'
_chemical_formula_weight 383.84
_chemical_name_common
;
Tellurium Tetrafluoride 1,2-Dimethoxyethane Solvate
;
_chemical_name_systematic
;
Tellurium Tetrafluoride 1,2-Dimethoxyethane Solvate
;
_space_group_IT_number 4
_symmetry_cell_setting monoclinic
_symmetry_space_group_name_Hall 'P 2yb'
_symmetry_space_group_name_H-M 'P 1 21 1'
_atom_sites_solution_hydrogens geom
_atom_sites_solution_primary direct
_atom_sites_solution_secondary difmap
_audit_creation_method SHELXL-97
_cell_angle_alpha 90.00
_cell_angle_beta 110.259(7)
_cell_angle_gamma 90.00
_cell_formula_units_Z 2
_cell_length_a 7.587(3)
_cell_length_b 12.256(4)
_cell_length_c 8.272(3)
_cell_measurement_reflns_used 948
_cell_measurement_temperature 173(2)
_cell_measurement_theta_max 30.6
_cell_measurement_theta_min 2.6
_cell_volume 721.6(5)
_computing_cell_refinement 'SAINT (Bruker-AXS)'
_computing_data_collection 'SMART (Bruker-AXS)'
_computing_data_reduction 'SAINT (Bruker-AXS)'
_computing_molecular_graphics 'Ortep3 ( Farrugia, 1997)'
_computing_structure_refinement 'SHELXL-97 (Sheldrick, 1997)'
_computing_structure_solution 'SHELXS-97 (Sheldrick, 1990)'
_diffrn_ambient_temperature 173(2)
_diffrn_measured_fraction_theta_full 0.990
_diffrn_measured_fraction_theta_max 0.990
_diffrn_measurement_device_type 'SMART CCD (Bruker-AXS)'
_diffrn_measurement_method 'omega scan'
_diffrn_radiation_monochromator graphite
_diffrn_radiation_source 'sealed tube'
_diffrn_radiation_type MoK\a
_diffrn_radiation_wavelength 0.71073
_diffrn_reflns_av_R_equivalents 0.0202
_diffrn_reflns_av_sigmaI/netI 0.0305
_diffrn_reflns_limit_h_max 10
_diffrn_reflns_limit_h_min -10
_diffrn_reflns_limit_k_max 17
_diffrn_reflns_limit_k_min -14
_diffrn_reflns_limit_l_max 9
_diffrn_reflns_limit_l_min -11
_diffrn_reflns_number 7732
_diffrn_reflns_theta_full 30.57
_diffrn_reflns_theta_max 30.57
_diffrn_reflns_theta_min 2.62
_exptl_absorpt_coefficient_mu 2.107
_exptl_absorpt_correction_T_max 1.000
_exptl_absorpt_correction_T_min 0.829
_exptl_absorpt_correction_type multi-scan
_exptl_absorpt_process_details 'SADABS 2.10 (Bruker-AXS)'
_exptl_crystal_colour colorless
_exptl_crystal_density_diffrn 1.767
_exptl_crystal_density_method 'not measured'
_exptl_crystal_description prism
_exptl_crystal_F_000 376
_exptl_crystal_size_max 0.23
_exptl_crystal_size_mid 0.2
_exptl_crystal_size_min 0.19
_refine_diff_density_max 2.198
_refine_diff_density_min -1.067
_refine_diff_density_rms 0.146
_refine_ls_abs_structure_details 'Flack H D (1983), Acta Cryst. A39, 876-881'
_refine_ls_abs_structure_Flack 0.23(5)
_refine_ls_extinction_method none
_refine_ls_goodness_of_fit_ref 1.105
_refine_ls_hydrogen_treatment constr
_refine_ls_matrix_type full
_refine_ls_number_parameters 159
_refine_ls_number_reflns 3669
_refine_ls_number_restraints 1
_refine_ls_restrained_S_all 1.105
_refine_ls_R_factor_all 0.0427
_refine_ls_R_factor_gt 0.0379
_refine_ls_shift/su_max 0.011
_refine_ls_shift/su_mean 0.001
_refine_ls_structure_factor_coef Fsqd
_refine_ls_weighting_details 'calc w=1/[\s^2^(Fo^2^)+(0.0509P)^2^+2.4995P] where P=(Fo^2^+2Fc^2^)/3'
_refine_ls_weighting_scheme calc
_refine_ls_wR_factor_gt 0.1089
_refine_ls_wR_factor_ref 0.1122
_reflns_number_gt 3318
_reflns_number_total 3669
_reflns_threshold_expression >2sigma(I)
_cod_data_source_file b922474b.txt
_cod_data_source_block tefdme
_cod_original_cell_volume 721.5(4)
_cod_original_sg_symbol_H-M P2(1)
_cod_database_code 7024893

loop_
_symmetry_equiv_pos_as_xyz
'x, y, z'
'-x, y+1/2, -z'

loop_
_atom_site_label
_atom_site_type_symbol
_atom_site_fract_x
_atom_site_fract_y
_atom_site_fract_z
_atom_site_U_iso_or_equiv
_atom_site_adp_type
_atom_site_occupancy
_atom_site_symmetry_multiplicity
_atom_site_calc_flag
_atom_site_refinement_flags
Te1 Te 0.26390(4) 0.59771(4) 0.82864(4) 0.02742(10) Uani 1 1 d .
F1 F 0.4368(6) 0.5966(10) 1.0624(5) 0.082(2) Uani 1 1 d .
F2 F 0.0471(7) 0.6392(5) 0.6290(7) 0.0640(17) Uani 1 1 d .
F3 F 0.0917(6) 0.5701(3) 0.9407(6) 0.0427(12) Uani 1 1 d .
F4 F 0.3234(7) 0.4502(4) 0.8139(7) 0.0466(11) Uani 1 1 d .
O1L O 0.6352(8) 0.6556(5) 0.8486(8) 0.0499(14) Uani 1 1 d .
O2L O 0.3858(6) 0.5929(10) 0.5357(6) 0.0525(15) Uani 1 1 d .
O3L O 0.0671(8) 0.7974(5) 0.6499(7) 0.0440(12) Uani 1 1 d .
O4L O 0.2671(8) 0.7912(5) 0.9917(7) 0.0430(12) Uani 1 1 d .
C1L C 0.7343(14) 0.7290(10) 0.9857(16) 0.073(4) Uani 1 1 d .
H1L1 H 0.8698 0.7166 1.0185 0.110 Uiso 1 1 calc R
H1L2 H 0.6955 0.7158 1.0854 0.110 Uiso 1 1 calc R
H1L3 H 0.7050 0.8045 0.9467 0.110 Uiso 1 1 calc R
C2L C 0.6624(11) 0.6816(8) 0.6916(13) 0.050(2) Uani 1 1 d .
H2L1 H 0.7983 0.6886 0.7116 0.060 Uiso 1 1 calc R
H2L2 H 0.6012 0.7521 0.6469 0.060 Uiso 1 1 calc R
C3L C 0.5823(9) 0.5964(14) 0.5681(8) 0.0439(16) Uani 1 1 d .
H3L1 H 0.6061 0.6113 0.4598 0.053 Uiso 1 1 calc R
H3L2 H 0.6402 0.5253 0.6142 0.053 Uiso 1 1 calc R
C4L C 0.2971(16) 0.4985(9) 0.4160(12) 0.063(3) Uani 1 1 d .
H4L1 H 0.2956 0.5152 0.2996 0.095 Uiso 1 1 calc R
H4L2 H 0.1682 0.4875 0.4131 0.095 Uiso 1 1 calc R
H4L3 H 0.3705 0.4320 0.4579 0.095 Uiso 1 1 calc R
C5L C 0.044(2) 0.7867(10) 0.4701(11) 0.076(4) Uani 1 1 d .
H5L1 H 0.0029 0.8567 0.4118 0.114 Uiso 1 1 calc R
H5L2 H -0.0510 0.7308 0.4172 0.114 Uiso 1 1 calc R
H5L3 H 0.1637 0.7654 0.4592 0.114 Uiso 1 1 calc R
C6L C 0.1994(11) 0.8799(7) 0.7281(12) 0.0452(18) Uani 1 1 d .
H6L1 H 0.1597 0.9498 0.6662 0.054 Uiso 1 1 calc R
H6L2 H 0.3240 0.8601 0.7233 0.054 Uiso 1 1 calc R
C7L C 0.2109(12) 0.8915(7) 0.9094(12) 0.049(2) Uani 1 1 d .
H7L1 H 0.3031 0.9489 0.9674 0.059 Uiso 1 1 calc R
H7L2 H 0.0870 0.9126 0.9144 0.059 Uiso 1 1 calc R
C8L C 0.2910(15) 0.7990(10) 1.1744(11) 0.063(3) Uani 1 1 d .
H8L1 H 0.3431 0.8707 1.2185 0.094 Uiso 1 1 calc R
H8L2 H 0.3771 0.7417 1.2384 0.094 Uiso 1 1 calc R
H8L3 H 0.1690 0.7899 1.1887 0.094 Uiso 1 1 calc R

loop_
_atom_site_aniso_label
_atom_site_aniso_U_11
_atom_site_aniso_U_22
_atom_site_aniso_U_33
_atom_site_aniso_U_23
_atom_site_aniso_U_13
_atom_site_aniso_U_12
Te1 0.02768(14) 0.02536(16) 0.03131(16) 0.0027(3) 0.01287(11) -0.0004(3)
F1 0.049(2) 0.160(6) 0.0334(19) -0.027(5) 0.0074(17) 0.046(5)
F2 0.039(2) 0.096(5) 0.052(3) 0.017(3) 0.009(2) 0.016(2)
F3 0.044(2) 0.042(3) 0.055(2) 0.0041(18) 0.0345(19) -0.0033(16)
F4 0.055(3) 0.031(2) 0.059(3) 0.002(2) 0.027(2) 0.0010(19)
O1L 0.042(3) 0.056(4) 0.057(3) -0.015(3) 0.024(3) -0.014(3)
O2L 0.042(2) 0.075(4) 0.046(2) -0.028(5) 0.0234(19) -0.003(5)
O3L 0.054(3) 0.046(3) 0.040(3) 0.005(2) 0.025(2) 0.006(2)
O4L 0.060(3) 0.033(3) 0.039(3) -0.006(2) 0.021(2) -0.001(2)
C1L 0.047(5) 0.083(8) 0.089(8) -0.050(7) 0.025(5) -0.025(5)
C2L 0.034(3) 0.049(5) 0.074(6) 0.007(4) 0.027(4) -0.003(3)
C3L 0.041(3) 0.051(4) 0.048(3) 0.010(7) 0.027(3) 0.021(6)
C4L 0.088(7) 0.061(7) 0.048(5) -0.023(4) 0.031(5) -0.025(5)
C5L 0.127(10) 0.070(7) 0.036(4) 0.023(4) 0.035(5) 0.047(7)
C6L 0.042(4) 0.033(4) 0.068(5) 0.016(4) 0.028(4) 0.006(3)
C7L 0.042(4) 0.032(4) 0.070(5) 0.002(4) 0.016(4) -0.010(3)
C8L 0.066(5) 0.073(7) 0.050(5) -0.026(5) 0.022(4) 0.005(5)

loop_
_atom_type_symbol
_atom_type_description
_atom_type_scat_dispersion_real
_atom_type_scat_dispersion_imag
_atom_type_scat_source
C C 0.0033 0.0016 'International Tables Vol C Tables 4.2.6.8 and 6.1.1.4'
H H 0.0000 0.0000 'International Tables Vol C Tables 4.2.6.8 and 6.1.1.4'
O O 0.0106 0.0060 'International Tables Vol C Tables 4.2.6.8 and 6.1.1.4'
F F 0.0171 0.0103 'International Tables Vol C Tables 4.2.6.8 and 6.1.1.4'
Te Te -0.5308 1.6751 'International Tables Vol C Tables 4.2.6.8 and 6.1.1.4'

loop_
_geom_angle_atom_site_label_1
_geom_angle_atom_site_label_2
_geom_angle_atom_site_label_3
_geom_angle
F3 Te1 F4 94.8(2)
F3 Te1 F1 81.4(2)
F4 Te1 F1 87.9(4)
F3 Te1 F2 86.4(2)
F4 Te1 F2 110.3(2)
F1 Te1 F2 159.0(3)
F3 Te1 O4L 78.48(18)
F4 Te1 O4L 155.4(2)
F1 Te1 O4L 67.8(4)
F2 Te1 O4L 93.0(2)
F3 Te1 O1L 149.15(19)
F4 Te1 O1L 89.3(2)
F1 Te1 O1L 68.1(3)
F2 Te1 O1L 120.7(2)
O4L Te1 O1L 85.15(18)
F3 Te1 O2L 153.4(2)
F4 Te1 O2L 76.8(3)
F1 Te1 O2L 122.67(17)
F2 Te1 O2L 73.5(2)
O4L Te1 O2L 119.0(3)
O1L Te1 O2L 57.00(17)
F3 Te1 O3L 94.48(17)
F4 Te1 O3L 148.12(19)
F1 Te1 O3L 123.7(4)
F2 Te1 O3L 40.1(2)
O4L Te1 O3L 56.47(16)
O1L Te1 O3L 98.02(18)
O2L Te1 O3L 81.4(2)
C2L O1L C1L 112.3(8)
C2L O1L Te1 117.1(4)
C1L O1L Te1 115.9(5)
C3L O2L C4L 110.1(9)
C3L O2L Te1 117.6(4)
C4L O2L Te1 111.4(6)
C6L O3L C5L 110.5(8)
C6L O3L Te1 101.9(4)
C5L O3L Te1 107.4(5)
C7L O4L C8L 110.7(8)
C7L O4L Te1 125.1(5)
C8L O4L Te1 123.1(6)
O1L C2L C3L 109.1(7)
O2L C3L C2L 108.2(8)
O3L C6L C7L 108.4(6)
O4L C7L C6L 108.1(7)

loop_
_geom_bond_atom_site_label_1
_geom_bond_atom_site_label_2
_geom_bond_distance
Te1 F3 1.876(4)
Te1 F4 1.878(5)
Te1 F1 1.924(4)
Te1 F2 1.952(5)
Te1 O4L 2.725(6)
Te1 O1L 2.854(6)
Te1 O2L 2.878(5)
Te1 O3L 2.979(6)
O1L C2L 1.420(11)
O1L C1L 1.439(10)
O2L C3L 1.422(7)
O2L C4L 1.520(12)
O3L C6L 1.414(10)
O3L C5L 1.441(9)
O4L C7L 1.398(10)
O4L C8L 1.461(10)
C2L C3L 1.441(16)
C6L C7L 1.479(14)

loop_
_geom_torsion_atom_site_label_1
_geom_torsion_atom_site_label_2
_geom_torsion_atom_site_label_3
_geom_torsion_atom_site_label_4
_geom_torsion
F3 Te1 O1L C2L -168.7(5)
F4 Te1 O1L C2L 93.1(6)
F1 Te1 O1L C2L -179.0(7)
F2 Te1 O1L C2L -20.3(7)
O4L Te1 O1L C2L -110.9(6)
O2L Te1 O1L C2L 18.5(6)
O3L Te1 O1L C2L -55.8(6)
F3 Te1 O1L C1L -32.5(9)
F4 Te1 O1L C1L -130.7(8)
F1 Te1 O1L C1L -42.7(8)
F2 Te1 O1L C1L 116.0(8)
O4L Te1 O1L C1L 25.3(8)
O2L Te1 O1L C1L 154.7(9)
O3L Te1 O1L C1L 80.5(8)
F3 Te1 O2L C3L -156.2(8)
F4 Te1 O2L C3L -82.4(10)
F1 Te1 O2L C3L -3.7(12)
F2 Te1 O2L C3L 161.4(11)
O4L Te1 O2L C3L 77.2(10)
O1L Te1 O2L C3L 15.5(9)
O3L Te1 O2L C3L 121.0(10)
F3 Te1 O2L C4L -27.8(11)
F4 Te1 O2L C4L 46.0(7)
F1 Te1 O2L C4L 124.7(8)
F2 Te1 O2L C4L -70.2(7)
O4L Te1 O2L C4L -154.4(7)
O1L Te1 O2L C4L 144.0(8)
O3L Te1 O2L C4L -110.6(7)
F3 Te1 O3L C6L 113.7(5)
F4 Te1 O3L C6L -139.8(5)
F1 Te1 O3L C6L 31.0(5)
F2 Te1 O3L C6L -167.2(6)
O4L Te1 O3L C6L 40.7(4)
O1L Te1 O3L C6L -38.0(5)
O2L Te1 O3L C6L -92.7(5)
F3 Te1 O3L C5L -130.1(7)
F4 Te1 O3L C5L -23.6(8)
F1 Te1 O3L C5L 147.2(7)
F2 Te1 O3L C5L -51.0(7)
O4L Te1 O3L C5L 156.9(8)
O1L Te1 O3L C5L 78.2(7)
O2L Te1 O3L C5L 23.5(7)
F3 Te1 O4L C7L -117.3(6)
F4 Te1 O4L C7L 166.7(6)
F1 Te1 O4L C7L 157.4(7)
F2 Te1 O4L C7L -31.5(6)
O1L Te1 O4L C7L 89.0(6)
O2L Te1 O4L C7L 41.2(6)
O3L Te1 O4L C7L -13.9(5)
F3 Te1 O4L C8L 49.6(7)
F4 Te1 O4L C8L -26.4(9)
F1 Te1 O4L C8L -35.7(7)
F2 Te1 O4L C8L 135.4(7)
O1L Te1 O4L C8L -104.1(7)
O2L Te1 O4L C8L -151.9(6)
O3L Te1 O4L C8L 153.0(7)
C1L O1L C2L C3L 171.8(8)
Te1 O1L C2L C3L -50.4(8)
C4L O2L C3L C2L -175.8(9)
Te1 O2L C3L C2L -46.8(12)
O1L C2L C3L O2L 62.7(10)
C5L O3L C6L C7L 177.1(7)
Te1 O3L C6L C7L -69.0(6)
C8L O4L C7L C6L 176.9(7)
Te1 O4L C7L C6L -14.8(8)
O3L C6L C7L O4L 59.6(8)
